data_2009670
loop_
_publ_author_name
'Abram, S.'
'Abram, U.'
'Zimmermann, T.'

_publ_section_title
;
 3-Phenyl-1-(2,4,6-triphenylphenyl)propane-1,3-dione
;
_journal_issue 5
_journal_name_full 'Acta Crystallographica Section C'
_journal_page_first 765
_journal_page_last 767
_journal_paper_doi 10.1107/S0108270193010546
_journal_volume 50
_journal_year 1994
_chemical_formula_sum 'C33 H24 O2'
_chemical_formula_weight 452.56
_space_group_IT_number 2
_space_group_name_Hall '-P 1'
_space_group_name_H-M_alt 'P -1'
_symmetry_cell_setting triclinic
_symmetry_space_group_name_Hall '-P 1'
_symmetry_space_group_name_H-M 'P -1'
_atom_type_scat_source IntTabIV
_cell_angle_alpha 97.308(7)
_cell_angle_beta 94.774(7)
_cell_angle_gamma 103.166(6)
_cell_formula_units_Z 2
_cell_length_a 10.6090(10)
_cell_length_b 10.8650(10)
_cell_length_c 11.1870(10)
_cell_measurement_reflns_used 25
_cell_measurement_temperature 295.0(10)
_cell_measurement_theta_max 22
_cell_measurement_theta_min 17
_cell_volume 1237.0(2)
_diffrn_measurement_device 'Enraf-Nonius CAD-4'
_diffrn_measurement_method \w
_diffrn_radiation_type CuK\a
_diffrn_radiation_wavelength 1.5418
_diffrn_reflns_av_R_equivalents 0.023
_diffrn_reflns_limit_h_max 11
_diffrn_reflns_limit_h_min -2
_diffrn_reflns_limit_k_max 13
_diffrn_reflns_limit_k_min -13
_diffrn_reflns_limit_l_max 13
_diffrn_reflns_limit_l_min -13
_diffrn_reflns_number 5608
_diffrn_reflns_theta_max 69
_diffrn_standards_decay_% 1.9
_diffrn_standards_interval_time 200
_diffrn_standards_number '3 (051, 342, 421)'
_exptl_absorpt_coefficient_mu 0.580
_exptl_absorpt_correction_type none
_exptl_crystal_colour colourless
_exptl_crystal_density_diffrn 1.215
_exptl_crystal_description plate
_exptl_crystal_size_max 0.3
_exptl_crystal_size_mid 0.25
_exptl_crystal_size_min 0.05
_refine_diff_density_max 0.183
_refine_diff_density_min -0.147
_refine_ls_extinction_coef 0.0085(9)
_refine_ls_extinction_method 'SHELXL93 (Sheldrick, 1993)'
_refine_ls_goodness_of_fit_obs 1.041
_refine_ls_hydrogen_treatment refall
_refine_ls_number_parameters 413
_refine_ls_number_reflns 4278
_refine_ls_R_factor_obs 0.049
_refine_ls_shift/esd_max 0.000
_refine_ls_structure_factor_coef Fsqd
_refine_ls_weighting_scheme
;1/[\s^2^(F~o~^2^) + (0.0724P)^2^ + 0.2901P]
where P = (F~o~^2^ + 2F~c~^2^)/3
;
_refine_ls_wR_factor_obs 0.1265
_reflns_number_observed 2989
_reflns_number_total 4278
_reflns_observed_criterion I>2\s(I)
_cod_data_source_file al1058.cif
_cod_data_source_block al1058_structure_1_of_1
_cod_database_code 2009670

loop_
_space_group_symop_id
_space_group_symop_operation_xyz
1 x,y,z
2 -x,-y,-z

loop_
_atom_site_label
_atom_site_fract_x
_atom_site_fract_y
_atom_site_fract_z
_atom_site_U_iso_or_equiv
O(1) .2981(2) .6408(2) .8687(2) .0740(10)
O(2) .4848(2) .5308(2) .8697(2) .0860(10)
C(1) .5607(2) .6403(2) .8512(2) .0620(10)
C(2) .5101(2) .7421(2) .8373(2) .0630(10)
C(3) .3754(2) .7363(2) .8417(2) .0600(10)
C(11) .6987(2) .6384(2) .8466(2) .0670(10)
C(12) .7418(3) .5332(3) .8775(3) .0860(10)
C(13) .8724(4) .5328(4) .8752(3) .1070(10)
C(14) .9583(4) .6338(4) .8437(3) .1090(10)
C(15) .9165(3) .7364(4) .8117(3) .101(4)
C(16) .7861(3) .7391(3) .8131(3) .0820(10)
C(21) .2757(2) .9040(2) 1.0250(2) .0600(10)
C(22) .1651(3) .9046(2) 1.0833(2) .0740(10)
C(23) .1642(3) .8829(3) 1.2026(3) .0880(10)
C(24) .2712(4) .8601(3) 1.2643(3) .0900(10)
C(25) .3824(3) .8613(3) 1.2085(2) .0830(10)
C(26) .3841(3) .8833(2) 1.0900(2) .0690(10)
C(31) .3233(2) .8465(2) .8099(2) .0570(10)
C(32) .3214(2) .8690(2) .6893(2) .0600(10)
C(33) .2742(2) .9700(2) .6558(2) .0620(10)
C(34) .2276(2) 1.0501(2) .7393(2) .0600(10)
C(35) .2294(2) 1.0252(2) .8584(2) .0610(10)
C(36) .2758(2) .9252(2) .8959(2) .0570(10)
C(41) .3653(2) .7819(2) .5957(2) .0610(10)
C(42) .2911(3) .6598(2) .5566(2) .0800(10)
C(43) .3312(4) .5780(3) .4711(3) .0960(10)
C(44) .4473(4) .6178(3) .4258(3) .0910(10)
C(45) .5213(3) .7377(3) .4634(2) .0860(10)
C(46) .4813(3) .8213(3) .5475(2) .0760(10)
C(51) .1747(2) 1.1566(2) .7018(2) .0640(10)
C(52) .1117(3) 1.1466(3) .5865(3) .0780(10)
C(53) .0557(3) 1.2426(3) .5523(3) .0950(10)
C(54) .0638(3) 1.3504(3) .6347(4) .1000(10)
C(55) .1269(3) 1.3626(3) .7480(4) .0970(10)
C(56) .1830(3) 1.2677(2) .7821(3) .0820(10)
H(2) .393(4) .551(4) .884(3) .136(13)
H(21) .566(2) .821(2) .820(2) .069(6)
H(121) .679(3) .459(3) .902(3) .104(10)
H(131) .895(4) .456(4) .893(3) .134(13)
H(141) 1.054(4) .632(4) .844(3) .143(13)
H(151) .966(4) .808(4) .786(3) .116(12)
H(161) .760(3) .813(3) .790(2) .079(8)
H(221) .090(3) .923(3) 1.035(2) .087(8)
H(231) .084(3) .883(3) 1.245(3) .114(10)
H(241) .269(3) .839(3) 1.345(3) .105(9)
H(251) .460(3) .840(3) 1.255(3) .095(9)
H(261) .464(3) .884(3) 1.051(3) .094(9)
H(331) .275(2) .983(2) .568(2) .072(7)
H(351) .195(2) 1.078(2) .920(2) .067(6)
H(421) .211(3) .629(3) .589(3) .099(9)
H(431) .275(4) .488(4) .445(3) .131(12)
H(441) .472(3) .562(3) .365(3) .113(10)
H(451) .603(3) .767(3) .430(3) .101(9)
H(461) .533(3) .911(3) .574(2) .093(8)
H(521) .103(2) 1.070(3) .524(2) .079(7)
H(531) .010(3) 1.231(3) .467(3) .110(10)
H(541) .023(3) 1.416(3) .603(3) .118(11)
H(551) .136(3) 1.439(3) .813(3) .116(10)
H(561) .232(3) 1.279(3) .865(3) .103(10)

loop_
_geom_angle_atom_site_label_1
_geom_angle_atom_site_label_2
_geom_angle_atom_site_label_3
_geom_angle
_geom_angle_publ_flag
C(11) C(1) C(2) 125.1(2) yes
C(11) C(1) O(2) 114.4(2) yes
O(2) C(1) C(2) 120.5(2) yes
C(1) C(2) C(3) 121.9(2) yes
C(2) C(3) O(1) 122.2(2) yes
C(31) C(3) O(1) 118.9(2) yes
C(2) C(3) C(31) 118.9(2) no
C(16) C(11) C(12) 119.4(3) no
C(16) C(11) C(1) 121.1(2) no
C(12) C(11) C(1) 119.5(3) no
C(13) C(12) C(11) 119.3(4) no
C(14) C(13) C(12) 120.7(3) no
C(13) C(14) C(15) 120.3(4) no
C(14) C(15) C(16) 120.1(4) no
C(11) C(16) C(15) 120.2(3) no
C(26) C(21) C(22) 118.3(2) no
C(26) C(21) C(36) 121.7(2) no
C(22) C(21) C(36) 120.1(2) no
C(23) C(22) C(21) 120.1(3) no
C(24) C(23) C(22) 120.7(3) no
C(23) C(24) C(25) 119.9(3) no
C(24) C(25) C(26) 119.7(3) no
C(25) C(26) C(21) 121.3(3) no
C(32) C(31) C(36) 120.0(2) no
C(32) C(31) C(3) 117.7(2) no
C(36) C(31) C(3) 122.4(2) no
C(33) C(32) C(31) 119.7(2) no
C(33) C(32) C(41) 119.8(2) no
C(31) C(32) C(41) 120.5(2) no
C(32) C(33) C(34) 121.5(2) no
C(35) C(34) C(33) 117.8(2) no
C(35) C(34) C(51) 121.1(2) no
C(33) C(34) C(51) 121.0(2) no
C(36) C(35) C(34) 122.6(2) no
C(35) C(36) C(31) 118.4(2) no
C(35) C(36) C(21) 120.0(2) no
C(31) C(36) C(21) 121.5(2) no
C(42) C(41) C(46) 118.5(2) no
C(42) C(41) C(32) 120.2(2) no
C(46) C(41) C(32) 121.2(2) no
C(41) C(42) C(43) 120.8(3) no
C(44) C(43) C(42) 119.9(3) no
C(45) C(44) C(43) 119.9(3) no
C(44) C(45) C(46) 120.8(3) no
C(45) C(46) C(41) 120.1(3) no
C(52) C(51) C(56) 117.7(2) no
C(52) C(51) C(34) 120.9(2) no
C(56) C(51) C(34) 121.4(2) no
C(51) C(52) C(53) 121.4(3) no
C(54) C(53) C(52) 119.4(3) no
C(55) C(54) C(53) 120.0(3) no
C(54) C(55) C(56) 120.8(3) no
C(55) C(56) C(51) 120.7(3) no

loop_
_geom_bond_atom_site_label_1
_geom_bond_atom_site_label_2
_geom_bond_distance
_geom_bond_publ_flag
C(1) C(2) 1.355(3) yes
C(2) C(3) 1.421(3) yes
C(1) C(11) 1.474(3) yes
C(3) C(31) 1.498(3) yes
C(1) O(2) 1.327(3) yes
C(3) O(1) 1.254(3) yes
C(11) C(16) 1.378(4) no
C(11) C(12) 1.395(4) no
C(12) C(13) 1.389(5) no
C(13) C(14) 1.362(5) no
C(14) C(15) 1.367(5) no
C(15) C(16) 1.391(4) no
C(21) C(26) 1.386(3) no
C(21) C(22) 1.391(3) no
C(21) C(36) 1.491(3) no
C(22) C(23) 1.385(4) no
C(23) C(24) 1.366(4) no
C(24) C(25) 1.378(4) no
C(25) C(26) 1.378(3) no
C(31) C(32) 1.401(3) no
C(31) C(36) 1.407(3) no
C(32) C(33) 1.386(3) no
C(32) C(41) 1.496(3) no
C(33) C(34) 1.393(3) no
C(34) C(35) 1.392(3) no
C(34) C(51) 1.487(3) no
C(35) C(36) 1.388(3) no
C(41) C(42) 1.376(3) no
C(41) C(46) 1.385(4) no
C(42) C(43) 1.382(4) no
C(43) C(44) 1.370(5) no
C(44) C(45) 1.353(4) no
C(45) C(46) 1.384(3) no
C(51) C(52) 1.382(3) no
C(51) C(56) 1.391(3) no
C(52) C(53) 1.391(4) no
C(53) C(54) 1.376(5) no
C(54) C(55) 1.359(5) no
C(55) C(56) 1.380(4) no
